data_7133612
loop_
_publ_author_name
'Dong, Yujie'
'Liu, Jun'
'Ning, Rongjin'
'Yang, Fazhou'
'Zhang, Cheng'
'Guo, Hongchao'

_publ_section_title
;
 Pd-catalyzed sequential intramolecular annulation/intermolecular [3+2]
 cycloaddition of 5-allenyloxazolidine-2,4-diones with dipoles: synthesis
 of spiroheterocycles.
;
_journal_issue 76
_journal_name_full 'Chemical communications (Cambridge, England)'
_journal_page_first 10516
_journal_page_last 10519
_journal_paper_doi 10.1039/d4cc03551h
_journal_volume 60
_journal_year 2024
_chemical_formula_moiety 'C27 H23 Cl N2 O2'
_chemical_formula_sum 'C27 H23 Cl N2 O2'
_chemical_formula_weight 442.92
_space_group_crystal_system monoclinic
_space_group_IT_number 14
_space_group_name_Hall '-P 2yn'
_space_group_name_H-M_alt 'P 1 21/n 1'
_atom_sites_solution_hydrogens geom
_atom_sites_solution_primary dual
_audit_creation_date 2022-09-19
_audit_creation_method
;
Olex2 1.5
(compiled 2021.08.20 svn.r13c46975 for OlexSys, GUI svn.r6396)
;
_audit_update_record
;
2023-09-08 deposited with the CCDC.	2024-08-26 downloaded from the CCDC.
;
_cell_angle_alpha 90
_cell_angle_beta 94.844(2)
_cell_angle_gamma 90
_cell_formula_units_Z 8
_cell_length_a 9.8079(5)
_cell_length_b 20.5558(11)
_cell_length_c 22.6273(12)
_cell_measurement_reflns_used 9931
_cell_measurement_temperature 298.15
_cell_measurement_theta_max 56.919
_cell_measurement_theta_min 2.530
_cell_volume 4545.6(4)
_computing_cell_refinement 'SAINT V8.40B (?, 2016)'
_computing_data_reduction 'SAINT V8.40B (?, 2016)'
_computing_molecular_graphics 'Olex2 1.5 (Dolomanov et al., 2009)'
_computing_publication_material 'Olex2 1.5 (Dolomanov et al., 2009)'
_computing_structure_refinement 'XL  (Sheldrick, 2008)'
_computing_structure_solution 'SHELXT 2014/5 (Sheldrick, 2014)'
_diffrn_ambient_temperature 298.15
_diffrn_measured_fraction_theta_full 0.998
_diffrn_measured_fraction_theta_max 0.992
_diffrn_measurement_device_type 'Bruker APEX-II CCD'
_diffrn_measurement_method '\f and \w scans'
_diffrn_radiation_monochromator graphite
_diffrn_radiation_type MoK\a
_diffrn_radiation_wavelength 0.71073
_diffrn_reflns_av_R_equivalents 0.0611
_diffrn_reflns_av_unetI/netI 0.0433
_diffrn_reflns_Laue_measured_fraction_full 0.998
_diffrn_reflns_Laue_measured_fraction_max 0.992
_diffrn_reflns_limit_h_max 9
_diffrn_reflns_limit_h_min -12
_diffrn_reflns_limit_k_max 25
_diffrn_reflns_limit_k_min -18
_diffrn_reflns_limit_l_max 27
_diffrn_reflns_limit_l_min -28
_diffrn_reflns_number 42097
_diffrn_reflns_point_group_measured_fraction_full 0.998
_diffrn_reflns_point_group_measured_fraction_max 0.992
_diffrn_reflns_theta_full 25.242
_diffrn_reflns_theta_max 26.377
_diffrn_reflns_theta_min 1.341
_diffrn_source_current 1.4
_diffrn_source_power 0.07
_diffrn_source_voltage 50.0
_diffrn_standards_number 0
_exptl_absorpt_coefficient_mu 0.195
_exptl_absorpt_correction_T_max 0.7512
_exptl_absorpt_correction_T_min 0.4933
_exptl_absorpt_correction_type multi-scan
_exptl_absorpt_process_details
;
SADABS-2016/2 (Bruker,2016/2) was used for absorption correction.
wR2(int) was 0.1424 before and 0.0649 after correction.
The Ratio of minimum to maximum transmission is 0.6567.
The \l/2 correction factor is Not present.
;
_exptl_crystal_colour colourless
_exptl_crystal_colour_primary colourless
_exptl_crystal_density_diffrn 1.294
_exptl_crystal_description block
_exptl_crystal_F_000 1856
_exptl_crystal_size_max 0.13
_exptl_crystal_size_mid 0.12
_exptl_crystal_size_min 0.1
_refine_diff_density_max 0.200
_refine_diff_density_min -0.356
_refine_diff_density_rms 0.043
_refine_ls_extinction_method none
_refine_ls_goodness_of_fit_ref 1.055
_refine_ls_hydrogen_treatment constr
_refine_ls_matrix_type full
_refine_ls_number_parameters 583
_refine_ls_number_reflns 9237
_refine_ls_number_restraints 0
_refine_ls_restrained_S_all 1.055
_refine_ls_R_factor_all 0.0703
_refine_ls_R_factor_gt 0.0501
_refine_ls_shift/su_max 0.001
_refine_ls_shift/su_mean 0.000
_refine_ls_structure_factor_coef Fsqd
_refine_ls_weighting_details 'w=1/[\s^2^(Fo^2^)+(0.0694P)^2^+1.0095P] where P=(Fo^2^+2Fc^2^)/3'
_refine_ls_weighting_scheme calc
_refine_ls_wR_factor_gt 0.1301
_refine_ls_wR_factor_ref 0.1423
_reflns_Friedel_coverage 0.000
_reflns_number_gt 6769
_reflns_number_total 9237
_reflns_threshold_expression 'I > 2\s(I)'
_cod_data_source_file d4cc03551h2.cif
_cod_data_source_block 11
_cod_depositor_comments 'Adding full bibliography for 7133612--7133614.cif.'
_cod_database_code 7133612
_shelx_shelxl_version_number 2018/3
_shelx_space_group_comment
;
The symmetry employed for this shelxl refinement is uniquely defined
by the following loop, which should always be used as a source of
symmetry information in preference to the above space-group names.
They are only intended as comments.
;
_olex2_refinement_description
;
1. Fixed Uiso
 At 1.2 times of:
  All C(H) groups, All C(H,H) groups
 At 1.5 times of:
  All C(H,H,H) groups
2.a Secondary CH2 refined with riding coordinates:
 C11(H11A,H11B), C44(H44A,H44B)
2.b Aromatic/amide H refined with riding coordinates:
 C2(H2), C3(H3), C5(H5), C6(H6), C9(H9), C14(H14), C15(H15), C16(H16),
 C17(H17), C18(H18), C21(H21), C23(H23), C28(H28), C29(H29), C30(H30), C31(H31),
  C32(H32), C36(H36), C39(H39), C40(H40), C42(H42), C43(H43), C48(H48), C50(H50)
2.c Idealised Me refined as rotating group:
 C25(H25A,H25B,H25C), C26(H26A,H26B,H26C), C27(H27A,H27B,H27C), C52(H52A,H52B,
 H52C), C53(H53A,H53B,H53C), C54(H54A,H54B,H54C)
;
_olex2_submission_special_instructions 'No special instructions were received'

loop_
_space_group_symop_operation_xyz
'x, y, z'
'-x+1/2, y+1/2, -z+1/2'
'-x, -y, -z'
'x-1/2, -y-1/2, z-1/2'

loop_
_atom_site_label
_atom_site_type_symbol
_atom_site_fract_x
_atom_site_fract_y
_atom_site_fract_z
_atom_site_U_iso_or_equiv
_atom_site_adp_type
_atom_site_occupancy
_atom_site_site_symmetry_order
_atom_site_calc_flag
_atom_site_refinement_flags_posn
_atom_site_refinement_flags_adp
_atom_site_refinement_flags_occupancy
_atom_site_disorder_assembly
_atom_site_disorder_group
Cl1 Cl 0.58117(9) -0.04125(4) 0.43667(3) 0.0868(2) Uani 1 1 d . . . . .
O1 O 0.16723(15) 0.08102(7) 0.21083(7) 0.0600(4) Uani 1 1 d . . . . .
O2 O 0.49026(12) 0.22512(6) 0.24621(6) 0.0439(3) Uani 1 1 d . . . . .
N1 N 0.31561(15) 0.14893(7) 0.26698(7) 0.0425(4) Uani 1 1 d . . . . .
N2 N 0.56201(14) 0.27148(7) 0.28284(7) 0.0394(3) Uani 1 1 d . . . . .
C1 C 0.5017(3) 0.01502(11) 0.38762(10) 0.0616(6) Uani 1 1 d . . . . .
C2 C 0.5758(2) 0.06742(11) 0.36991(11) 0.0595(6) Uani 1 1 d . . . . .
H2 H 0.666165 0.073376 0.384865 0.071 Uiso 1 1 calc R U . . .
C3 C 0.5137(2) 0.11113(10) 0.32954(10) 0.0536(5) Uani 1 1 d . . . . .
H3 H 0.563760 0.145942 0.316483 0.064 Uiso 1 1 calc R U . . .
C4 C 0.3772(2) 0.10352(9) 0.30828(9) 0.0453(4) Uani 1 1 d . . . . .
C5 C 0.3037(2) 0.05085(10) 0.32733(11) 0.0561(5) Uani 1 1 d . . . . .
H5 H 0.212127 0.045579 0.313812 0.067 Uiso 1 1 calc R U . . .
C6 C 0.3669(3) 0.00621(12) 0.36650(11) 0.0656(6) Uani 1 1 d . . . . .
H6 H 0.318526 -0.029657 0.378550 0.079 Uiso 1 1 calc R U . . .
C7 C 0.21662(18) 0.13457(10) 0.22142(9) 0.0453(5) Uani 1 1 d . . . . .
C8 C 0.18298(18) 0.19670(10) 0.18901(9) 0.0447(4) Uani 1 1 d . . . . .
C9 C 0.25625(18) 0.24351(10) 0.21655(9) 0.0454(4) Uani 1 1 d . . . . .
H9 H 0.249351 0.287301 0.206398 0.054 Uiso 1 1 calc R U . . .
C10 C 0.35102(17) 0.21737(9) 0.26574(9) 0.0411(4) Uani 1 1 d . . . . .
C11 C 0.35645(17) 0.25330(9) 0.32485(9) 0.0422(4) Uani 1 1 d . . . . .
H11A H 0.281216 0.283783 0.325954 0.051 Uiso 1 1 calc R U . . .
H11B H 0.354891 0.223256 0.357848 0.051 Uiso 1 1 calc R U . . .
C12 C 0.49121(16) 0.28788(8) 0.32552(8) 0.0360(4) Uani 1 1 d . . . . .
C13 C 0.08897(19) 0.20239(11) 0.13519(9) 0.0511(5) Uani 1 1 d . . . . .
C14 C 0.0317(2) 0.26284(14) 0.11958(11) 0.0673(6) Uani 1 1 d . . . . .
H14 H 0.047067 0.297995 0.145150 0.081 Uiso 1 1 calc R U . . .
C15 C -0.0469(3) 0.27105(19) 0.06717(13) 0.0882(9) Uani 1 1 d . . . . .
H15 H -0.083217 0.311737 0.057103 0.106 Uiso 1 1 calc R U . . .
C16 C -0.0721(3) 0.2192(2) 0.02935(13) 0.0918(10) Uani 1 1 d . . . . .
H16 H -0.124732 0.224965 -0.006413 0.110 Uiso 1 1 calc R U . . .
C17 C -0.0198(3) 0.15906(18) 0.04435(12) 0.0822(9) Uani 1 1 d . . . . .
H17 H -0.038087 0.124053 0.018870 0.099 Uiso 1 1 calc R U . . .
C18 C 0.0608(2) 0.14990(14) 0.09752(11) 0.0648(6) Uani 1 1 d . . . . .
H18 H 0.095427 0.108898 0.107650 0.078 Uiso 1 1 calc R U . . .
C19 C 0.54779(17) 0.33742(9) 0.36845(8) 0.0382(4) Uani 1 1 d . . . . .
C20 C 0.5081(2) 0.40256(9) 0.35981(9) 0.0462(4) Uani 1 1 d . . . . .
C21 C 0.5703(2) 0.44972(10) 0.39724(11) 0.0566(6) Uani 1 1 d . . . . .
H21 H 0.543374 0.492902 0.392323 0.068 Uiso 1 1 calc R U . . .
C22 C 0.6715(2) 0.43404(12) 0.44174(10) 0.0593(6) Uani 1 1 d . . . . .
C23 C 0.7077(2) 0.36944(11) 0.44918(9) 0.0535(5) Uani 1 1 d . . . . .
H23 H 0.774905 0.358400 0.478945 0.064 Uiso 1 1 calc R U . . .
C24 C 0.64705(18) 0.32027(9) 0.41370(8) 0.0427(4) Uani 1 1 d . . . . .
C25 C 0.6906(2) 0.25069(10) 0.42426(10) 0.0532(5) Uani 1 1 d . . . . .
H25A H 0.612190 0.224749 0.431287 0.080 Uiso 1 1 calc R U . . .
H25B H 0.756168 0.248494 0.458185 0.080 Uiso 1 1 calc R U . . .
H25C H 0.731191 0.234465 0.390030 0.080 Uiso 1 1 calc R U . . .
C26 C 0.4059(2) 0.42207(11) 0.30929(11) 0.0616(6) Uani 1 1 d . . . . .
H26A H 0.440103 0.410032 0.272303 0.092 Uiso 1 1 calc R U . . .
H26B H 0.392075 0.468281 0.310163 0.092 Uiso 1 1 calc R U . . .
H26C H 0.320573 0.400304 0.313279 0.092 Uiso 1 1 calc R U . . .
C27 C 0.7388(3) 0.48653(15) 0.48113(13) 0.0921(9) Uani 1 1 d . . . . .
H27A H 0.774540 0.519760 0.456932 0.138 Uiso 1 1 calc R U . . .
H27B H 0.812063 0.467865 0.506419 0.138 Uiso 1 1 calc R U . . .
H27C H 0.672468 0.505217 0.504984 0.138 Uiso 1 1 calc R U . . .
Cl2 Cl 0.98905(7) 0.66823(3) 0.41640(3) 0.0726(2) Uani 1 1 d . . . . .
O3 O 0.96148(12) 0.40309(6) 0.21997(6) 0.0435(3) Uani 1 1 d . . . . .
O4 O 0.60419(14) 0.53631(6) 0.18653(6) 0.0513(3) Uani 1 1 d . . . . .
N3 N 1.03618(15) 0.35893(7) 0.25914(7) 0.0398(3) Uani 1 1 d . . . . .
N4 N 0.77592(15) 0.47553(7) 0.23672(7) 0.0391(3) Uani 1 1 d . . . . .
C28 C 0.4738(2) 0.45926(10) 0.08118(9) 0.0481(5) Uani 1 1 d . . . . .
H28 H 0.513587 0.500338 0.084066 0.058 Uiso 1 1 calc R U . . .
C29 C 0.3680(2) 0.44712(11) 0.03813(10) 0.0541(5) Uani 1 1 d . . . . .
H29 H 0.337513 0.480019 0.012061 0.065 Uiso 1 1 calc R U . . .
C30 C 0.3076(2) 0.38647(12) 0.03367(10) 0.0587(6) Uani 1 1 d . . . . .
H30 H 0.236423 0.378584 0.004740 0.070 Uiso 1 1 calc R U . . .
C31 C 0.3531(2) 0.33743(11) 0.07232(10) 0.0589(6) Uani 1 1 d . . . . .
H31 H 0.312596 0.296528 0.069327 0.071 Uiso 1 1 calc R U . . .
C32 C 0.4585(2) 0.34917(10) 0.11527(9) 0.0515(5) Uani 1 1 d . . . . .
H32 H 0.488228 0.316039 0.141222 0.062 Uiso 1 1 calc R U . . .
C33 C 0.52114(19) 0.41010(9) 0.12031(8) 0.0413(4) Uani 1 1 d . . . . .
C34 C 0.63498(18) 0.42108(9) 0.16584(8) 0.0400(4) Uani 1 1 d . . . . .
C35 C 0.66478(18) 0.48530(9) 0.19576(8) 0.0402(4) Uani 1 1 d . . . . .
C36 C 0.72524(19) 0.37838(9) 0.18944(8) 0.0434(4) Uani 1 1 d . . . . .
H36 H 0.728549 0.335031 0.177874 0.052 Uiso 1 1 calc R U . . .
C37 C 0.82096(17) 0.40808(9) 0.23678(8) 0.0385(4) Uani 1 1 d . . . . .
C38 C 0.82604(18) 0.52195(9) 0.28010(8) 0.0382(4) Uani 1 1 d . . . . .
C39 C 0.73764(19) 0.56538(9) 0.30421(8) 0.0438(4) Uani 1 1 d . . . . .
H39 H 0.644542 0.564064 0.292368 0.053 Uiso 1 1 calc R U . . .
C40 C 0.7876(2) 0.61060(10) 0.34581(9) 0.0492(5) Uani 1 1 d . . . . .
H40 H 0.728926 0.640590 0.361110 0.059 Uiso 1 1 calc R U . . .
C41 C 0.9254(2) 0.61090(10) 0.36446(9) 0.0487(5) Uani 1 1 d . . . . .
C42 C 1.0138(2) 0.56673(10) 0.34234(9) 0.0505(5) Uani 1 1 d . . . . .
H42 H 1.105828 0.566380 0.356207 0.061 Uiso 1 1 calc R U . . .
C43 C 0.96445(19) 0.52295(10) 0.29935(9) 0.0462(5) Uani 1 1 d . . . . .
H43 H 1.024104 0.494031 0.283226 0.055 Uiso 1 1 calc R U . . .
C44 C 0.82447(17) 0.37382(9) 0.29672(8) 0.0378(4) Uani 1 1 d . . . . .
H44A H 0.816969 0.404633 0.328756 0.045 Uiso 1 1 calc R U . . .
H44B H 0.752049 0.341764 0.297378 0.045 Uiso 1 1 calc R U . . .
C45 C 0.96214(16) 0.34243(8) 0.30045(8) 0.0350(4) Uani 1 1 d . . . . .
C46 C 1.00870(16) 0.29320(8) 0.34536(8) 0.0344(4) Uani 1 1 d . . . . .
C47 C 0.98618(16) 0.22714(8) 0.33159(8) 0.0361(4) Uani 1 1 d . . . . .
C48 C 1.03317(17) 0.18043(9) 0.37301(8) 0.0406(4) Uani 1 1 d . . . . .
H48 H 1.022386 0.136637 0.363400 0.049 Uiso 1 1 calc R U . . .
C49 C 1.09560(18) 0.19731(10) 0.42817(9) 0.0441(4) Uani 1 1 d . . . . .
C50 C 1.10878(18) 0.26302(10) 0.44175(8) 0.0450(4) Uani 1 1 d . . . . .
H50 H 1.146406 0.274935 0.479299 0.054 Uiso 1 1 calc R U . . .
C51 C 1.06784(17) 0.31176(9) 0.40133(8) 0.0397(4) Uani 1 1 d . . . . .
C52 C 1.0904(2) 0.38242(10) 0.41747(10) 0.0536(5) Uani 1 1 d . . . . .
H52A H 1.114722 0.386080 0.459332 0.080 Uiso 1 1 calc R U . . .
H52B H 1.007909 0.406467 0.407166 0.080 Uiso 1 1 calc R U . . .
H52C H 1.162951 0.399649 0.396181 0.080 Uiso 1 1 calc R U . . .
C53 C 0.90866(19) 0.20588(9) 0.27451(9) 0.0436(4) Uani 1 1 d . . . . .
H53A H 0.812912 0.214463 0.276395 0.065 Uiso 1 1 calc R U . . .
H53B H 0.922251 0.160135 0.268818 0.065 Uiso 1 1 calc R U . . .
H53C H 0.941444 0.229512 0.241967 0.065 Uiso 1 1 calc R U . . .
C54 C 1.1498(2) 0.14556(11) 0.47123(11) 0.0618(6) Uani 1 1 d . . . . .
H54A H 1.087236 0.109583 0.469913 0.093 Uiso 1 1 calc R U . . .
H54B H 1.159423 0.163281 0.510612 0.093 Uiso 1 1 calc R U . . .
H54C H 1.237382 0.130872 0.460555 0.093 Uiso 1 1 calc R U . . .

loop_
_atom_site_aniso_label
_atom_site_aniso_U_11
_atom_site_aniso_U_22
_atom_site_aniso_U_33
_atom_site_aniso_U_23
_atom_site_aniso_U_13
_atom_site_aniso_U_12
Cl1 0.1106(6) 0.0728(4) 0.0769(4) 0.0133(3) 0.0081(4) 0.0331(4)
O1 0.0580(9) 0.0457(9) 0.0763(10) -0.0151(7) 0.0046(8) -0.0159(7)
O2 0.0327(6) 0.0480(8) 0.0526(8) -0.0135(6) 0.0131(5) -0.0093(5)
N1 0.0358(8) 0.0364(8) 0.0555(10) -0.0075(7) 0.0058(7) -0.0049(6)
N2 0.0318(7) 0.0386(8) 0.0485(9) -0.0049(7) 0.0070(6) -0.0069(6)
C1 0.0756(15) 0.0522(13) 0.0583(14) -0.0020(10) 0.0133(11) 0.0216(12)
C2 0.0576(13) 0.0524(13) 0.0678(15) -0.0089(11) 0.0010(11) 0.0107(10)
C3 0.0488(11) 0.0456(12) 0.0663(14) -0.0057(10) 0.0040(10) 0.0014(9)
C4 0.0439(10) 0.0403(10) 0.0532(11) -0.0069(9) 0.0126(9) 0.0022(8)
C5 0.0493(11) 0.0495(12) 0.0719(15) 0.0013(10) 0.0194(10) -0.0002(9)
C6 0.0732(16) 0.0509(13) 0.0764(16) 0.0084(12) 0.0276(13) 0.0048(11)
C7 0.0357(9) 0.0444(11) 0.0570(12) -0.0124(9) 0.0107(8) -0.0057(8)
C8 0.0332(9) 0.0501(11) 0.0516(11) -0.0089(9) 0.0087(8) -0.0028(8)
C9 0.0368(9) 0.0436(11) 0.0565(12) -0.0035(9) 0.0083(8) -0.0026(8)
C10 0.0289(8) 0.0404(10) 0.0551(11) -0.0076(8) 0.0098(8) -0.0049(7)
C11 0.0326(9) 0.0413(10) 0.0542(11) -0.0094(8) 0.0119(8) -0.0054(7)
C12 0.0286(8) 0.0329(9) 0.0470(10) 0.0001(7) 0.0066(7) -0.0011(7)
C13 0.0323(9) 0.0715(15) 0.0505(12) -0.0080(10) 0.0096(8) -0.0072(9)
C14 0.0541(13) 0.0833(18) 0.0637(15) 0.0011(13) 0.0004(11) 0.0062(12)
C15 0.0646(16) 0.126(3) 0.0718(18) 0.0100(18) -0.0065(14) 0.0123(16)
C16 0.0443(13) 0.168(4) 0.0620(17) 0.001(2) 0.0013(12) -0.0018(18)
C17 0.0467(13) 0.141(3) 0.0599(15) -0.0328(17) 0.0114(11) -0.0225(16)
C18 0.0413(11) 0.0911(18) 0.0630(14) -0.0213(13) 0.0114(10) -0.0125(11)
C19 0.0333(8) 0.0366(9) 0.0461(10) -0.0037(8) 0.0104(7) -0.0061(7)
C20 0.0446(10) 0.0383(10) 0.0571(12) -0.0021(9) 0.0125(9) -0.0055(8)
C21 0.0664(13) 0.0366(11) 0.0694(14) -0.0094(10) 0.0196(12) -0.0115(9)
C22 0.0675(14) 0.0571(14) 0.0550(13) -0.0147(10) 0.0157(11) -0.0231(11)
C23 0.0516(11) 0.0645(14) 0.0448(11) -0.0047(10) 0.0057(9) -0.0163(10)
C24 0.0392(9) 0.0474(11) 0.0427(10) -0.0009(8) 0.0102(8) -0.0074(8)
C25 0.0486(11) 0.0559(13) 0.0547(12) 0.0069(10) 0.0012(9) 0.0026(9)
C26 0.0604(13) 0.0409(12) 0.0826(16) 0.0044(11) 0.0008(12) 0.0057(10)
C27 0.117(2) 0.080(2) 0.0795(19) -0.0304(16) 0.0081(17) -0.0381(18)
Cl2 0.0852(4) 0.0727(4) 0.0582(4) -0.0191(3) -0.0038(3) -0.0173(3)
O3 0.0385(6) 0.0467(8) 0.0470(7) 0.0091(6) 0.0132(5) 0.0049(5)
O4 0.0580(8) 0.0382(8) 0.0551(8) 0.0000(6) -0.0095(7) 0.0078(6)
N3 0.0353(7) 0.0399(8) 0.0450(9) 0.0010(7) 0.0077(6) 0.0031(6)
N4 0.0387(8) 0.0330(8) 0.0452(9) 0.0025(6) 0.0001(6) 0.0001(6)
C28 0.0508(11) 0.0465(11) 0.0467(11) -0.0010(9) 0.0015(9) 0.0004(9)
C29 0.0562(12) 0.0559(13) 0.0489(12) 0.0004(10) -0.0032(10) 0.0051(10)
C30 0.0507(12) 0.0702(15) 0.0537(13) -0.0114(11) -0.0043(10) -0.0015(10)
C31 0.0606(13) 0.0556(13) 0.0592(13) -0.0059(10) -0.0023(10) -0.0134(10)
C32 0.0575(12) 0.0472(12) 0.0494(12) -0.0002(9) 0.0016(9) -0.0063(9)
C33 0.0420(10) 0.0429(10) 0.0393(10) -0.0015(8) 0.0054(8) -0.0005(8)
C34 0.0417(9) 0.0386(10) 0.0402(10) 0.0028(8) 0.0057(8) -0.0016(8)
C35 0.0407(9) 0.0365(10) 0.0434(10) 0.0037(8) 0.0029(8) -0.0014(8)
C36 0.0466(10) 0.0379(10) 0.0457(11) -0.0020(8) 0.0050(8) 0.0000(8)
C37 0.0343(9) 0.0358(9) 0.0459(10) 0.0028(8) 0.0066(7) 0.0016(7)
C38 0.0414(9) 0.0350(9) 0.0381(9) 0.0039(7) 0.0032(7) -0.0060(7)
C39 0.0420(10) 0.0445(11) 0.0445(10) 0.0025(8) 0.0023(8) 0.0011(8)
C40 0.0574(12) 0.0448(11) 0.0456(11) -0.0004(9) 0.0063(9) 0.0025(9)
C41 0.0582(12) 0.0479(12) 0.0400(10) 0.0005(8) 0.0034(9) -0.0118(9)
C42 0.0425(10) 0.0560(12) 0.0523(12) 0.0029(9) 0.0008(9) -0.0117(9)
C43 0.0389(10) 0.0462(11) 0.0535(12) 0.0007(9) 0.0045(8) -0.0025(8)
C44 0.0311(8) 0.0390(10) 0.0442(10) 0.0057(8) 0.0082(7) 0.0003(7)
C45 0.0287(8) 0.0333(9) 0.0433(10) -0.0040(7) 0.0040(7) -0.0018(7)
C46 0.0260(8) 0.0360(9) 0.0414(9) -0.0004(7) 0.0037(7) 0.0008(6)
C47 0.0276(8) 0.0372(9) 0.0437(10) -0.0017(7) 0.0047(7) -0.0002(7)
C48 0.0331(9) 0.0354(10) 0.0535(11) 0.0015(8) 0.0042(8) 0.0013(7)
C49 0.0343(9) 0.0481(11) 0.0497(11) 0.0077(9) 0.0036(8) 0.0032(8)
C50 0.0366(9) 0.0571(12) 0.0405(10) -0.0017(9) -0.0006(8) 0.0012(8)
C51 0.0329(8) 0.0412(10) 0.0450(10) -0.0056(8) 0.0042(7) -0.0017(7)
C52 0.0575(12) 0.0484(12) 0.0538(12) -0.0112(9) -0.0005(10) -0.0055(9)
C53 0.0399(9) 0.0420(11) 0.0481(11) -0.0063(8) -0.0010(8) -0.0011(8)
C54 0.0625(13) 0.0601(14) 0.0613(14) 0.0170(11) -0.0036(11) 0.0026(11)

loop_
_atom_type_symbol
_atom_type_description
_atom_type_scat_dispersion_real
_atom_type_scat_dispersion_imag
_atom_type_scat_source
C C 0.0033 0.0016 'International Tables Vol C Tables 4.2.6.8 and 6.1.1.4'
H H 0.0000 0.0000 'International Tables Vol C Tables 4.2.6.8 and 6.1.1.4'
Cl Cl 0.1484 0.1585 'International Tables Vol C Tables 4.2.6.8 and 6.1.1.4'
N N 0.0061 0.0033 'International Tables Vol C Tables 4.2.6.8 and 6.1.1.4'
O O 0.0106 0.0060 'International Tables Vol C Tables 4.2.6.8 and 6.1.1.4'

loop_
_geom_angle_atom_site_label_1
_geom_angle_atom_site_label_2
_geom_angle_atom_site_label_3
_geom_angle
_geom_angle_site_symmetry_1
_geom_angle_site_symmetry_3
_geom_angle_publ_flag
N2 O2 C10 108.93(12) . . ?
C4 N1 C10 124.16(15) . . ?
C7 N1 C4 125.59(16) . . ?
C7 N1 C10 110.24(16) . . ?
C12 N2 O2 110.20(13) . . ?
C2 C1 Cl1 119.1(2) . . ?
C2 C1 C6 121.0(2) . . ?
C6 C1 Cl1 119.9(2) . . ?
C1 C2 H2 120.5 . . ?
C1 C2 C3 119.1(2) . . ?
C3 C2 H2 120.5 . . ?
C2 C3 H3 119.6 . . ?
C2 C3 C4 120.7(2) . . ?
C4 C3 H3 119.6 . . ?
C3 C4 N1 119.81(18) . . ?
C5 C4 N1 120.88(18) . . ?
C5 C4 C3 119.3(2) . . ?
C4 C5 H5 120.1 . . ?
C6 C5 C4 119.9(2) . . ?
C6 C5 H5 120.1 . . ?
C1 C6 C5 119.9(2) . . ?
C1 C6 H6 120.0 . . ?
C5 C6 H6 120.0 . . ?
O1 C7 N1 125.5(2) . . ?
O1 C7 C8 127.41(19) . . ?
N1 C7 C8 107.12(16) . . ?
C9 C8 C7 107.53(17) . . ?
C9 C8 C13 127.6(2) . . ?
C13 C8 C7 124.86(17) . . ?
C8 C9 H9 124.2 . . ?
C8 C9 C10 111.65(18) . . ?
C10 C9 H9 124.2 . . ?
O2 C10 C9 105.75(15) . . ?
O2 C10 C11 104.20(13) . . ?
N1 C10 O2 109.81(14) . . ?
N1 C10 C9 103.25(15) . . ?
N1 C10 C11 116.34(16) . . ?
C9 C10 C11 117.02(16) . . ?
C10 C11 H11A 111.4 . . ?
C10 C11 H11B 111.4 . . ?
H11A C11 H11B 109.3 . . ?
C12 C11 C10 101.77(14) . . ?
C12 C11 H11A 111.4 . . ?
C12 C11 H11B 111.4 . . ?
N2 C12 C11 113.63(15) . . ?
N2 C12 C19 118.55(15) . . ?
C19 C12 C11 127.81(15) . . ?
C14 C13 C8 119.4(2) . . ?
C18 C13 C8 121.7(2) . . ?
C18 C13 C14 118.8(2) . . ?
C13 C14 H14 119.5 . . ?
C15 C14 C13 120.9(3) . . ?
C15 C14 H14 119.5 . . ?
C14 C15 H15 119.9 . . ?
C14 C15 C16 120.1(3) . . ?
C16 C15 H15 119.9 . . ?
C15 C16 H16 120.0 . . ?
C17 C16 C15 120.1(3) . . ?
C17 C16 H16 120.0 . . ?
C16 C17 H17 119.7 . . ?
C16 C17 C18 120.6(3) . . ?
C18 C17 H17 119.7 . . ?
C13 C18 C17 119.6(3) . . ?
C13 C18 H18 120.2 . . ?
C17 C18 H18 120.2 . . ?
C20 C19 C12 118.69(17) . . ?
C24 C19 C12 120.40(16) . . ?
C24 C19 C20 120.71(17) . . ?
C19 C20 C26 121.17(18) . . ?
C21 C20 C19 118.5(2) . . ?
C21 C20 C26 120.26(19) . . ?
C20 C21 H21 119.1 . . ?
C22 C21 C20 121.9(2) . . ?
C22 C21 H21 119.1 . . ?
C21 C22 C27 120.7(2) . . ?
C23 C22 C21 118.14(19) . . ?
C23 C22 C27 121.2(2) . . ?
C22 C23 H23 118.8 . . ?
C22 C23 C24 122.3(2) . . ?
C24 C23 H23 118.8 . . ?
C19 C24 C25 121.78(17) . . ?
C23 C24 C19 118.46(19) . . ?
C23 C24 C25 119.76(19) . . ?
C24 C25 H25A 109.5 . . ?
C24 C25 H25B 109.5 . . ?
C24 C25 H25C 109.5 . . ?
H25A C25 H25B 109.5 . . ?
H25A C25 H25C 109.5 . . ?
H25B C25 H25C 109.5 . . ?
C20 C26 H26A 109.5 . . ?
C20 C26 H26B 109.5 . . ?
C20 C26 H26C 109.5 . . ?
H26A C26 H26B 109.5 . . ?
H26A C26 H26C 109.5 . . ?
H26B C26 H26C 109.5 . . ?
C22 C27 H27A 109.5 . . ?
C22 C27 H27B 109.5 . . ?
C22 C27 H27C 109.5 . . ?
H27A C27 H27B 109.5 . . ?
H27A C27 H27C 109.5 . . ?
H27B C27 H27C 109.5 . . ?
N3 O3 C37 109.17(12) . . ?
C45 N3 O3 109.26(13) . . ?
C35 N4 C37 111.13(15) . . ?
C35 N4 C38 124.73(15) . . ?
C38 N4 C37 123.36(14) . . ?
C29 C28 H28 119.8 . . ?
C29 C28 C33 120.3(2) . . ?
C33 C28 H28 119.8 . . ?
C28 C29 H29 119.8 . . ?
C30 C29 C28 120.4(2) . . ?
C30 C29 H29 119.8 . . ?
C29 C30 H30 120.1 . . ?
C29 C30 C31 119.9(2) . . ?
C31 C30 H30 120.1 . . ?
C30 C31 H31 120.0 . . ?
C32 C31 C30 120.0(2) . . ?
C32 C31 H31 120.0 . . ?
C31 C32 H32 119.6 . . ?
C31 C32 C33 120.9(2) . . ?
C33 C32 H32 119.6 . . ?
C28 C33 C34 121.64(17) . . ?
C32 C33 C28 118.50(18) . . ?
C32 C33 C34 119.85(17) . . ?
C33 C34 C35 123.93(16) . . ?
C36 C34 C33 128.43(18) . . ?
C36 C34 C35 107.61(16) . . ?
O4 C35 N4 125.90(17) . . ?
O4 C35 C34 127.44(17) . . ?
N4 C35 C34 106.66(15) . . ?
C34 C36 H36 124.0 . . ?
C34 C36 C37 112.08(17) . . ?
C37 C36 H36 124.0 . . ?
O3 C37 C36 109.48(15) . . ?
O3 C37 C44 104.33(13) . . ?
N4 C37 O3 111.03(14) . . ?
N4 C37 C36 102.50(14) . . ?
N4 C37 C44 115.12(15) . . ?
C36 C37 C44 114.48(15) . . ?
C39 C38 N4 120.70(16) . . ?
C39 C38 C43 119.55(17) . . ?
C43 C38 N4 119.74(17) . . ?
C38 C39 H39 119.9 . . ?
C40 C39 C38 120.17(18) . . ?
C40 C39 H39 119.9 . . ?
C39 C40 H40 120.3 . . ?
C41 C40 C39 119.49(19) . . ?
C41 C40 H40 120.3 . . ?
C40 C41 Cl2 119.63(17) . . ?
C42 C41 Cl2 119.35(16) . . ?
C42 C41 C40 121.02(19) . . ?
C41 C42 H42 120.3 . . ?
C41 C42 C43 119.38(19) . . ?
C43 C42 H42 120.3 . . ?
C38 C43 H43 119.8 . . ?
C42 C43 C38 120.32(19) . . ?
C42 C43 H43 119.8 . . ?
C37 C44 H44A 111.4 . . ?
C37 C44 H44B 111.4 . . ?
H44A C44 H44B 109.3 . . ?
C45 C44 C37 101.66(14) . . ?
C45 C44 H44A 111.4 . . ?
C45 C44 H44B 111.4 . . ?
N3 C45 C44 114.29(15) . . ?
N3 C45 C46 121.54(15) . . ?
C46 C45 C44 124.06(15) . . ?
C47 C46 C45 118.34(15) . . ?
C51 C46 C45 121.02(16) . . ?
C51 C46 C47 120.56(16) . . ?
C46 C47 C53 121.88(16) . . ?
C48 C47 C46 118.67(16) . . ?
C48 C47 C53 119.41(16) . . ?
C47 C48 H48 119.0 . . ?
C49 C48 C47 121.93(17) . . ?
C49 C48 H48 119.0 . . ?
C48 C49 C50 117.92(17) . . ?
C48 C49 C54 120.63(19) . . ?
C50 C49 C54 121.44(18) . . ?
C49 C50 H50 118.7 . . ?
C49 C50 C51 122.54(18) . . ?
C51 C50 H50 118.7 . . ?
C46 C51 C52 121.46(17) . . ?
C50 C51 C46 118.19(17) . . ?
C50 C51 C52 120.33(17) . . ?
C51 C52 H52A 109.5 . . ?
C51 C52 H52B 109.5 . . ?
C51 C52 H52C 109.5 . . ?
H52A C52 H52B 109.5 . . ?
H52A C52 H52C 109.5 . . ?
H52B C52 H52C 109.5 . . ?
C47 C53 H53A 109.5 . . ?
C47 C53 H53B 109.5 . . ?
C47 C53 H53C 109.5 . . ?
H53A C53 H53B 109.5 . . ?
H53A C53 H53C 109.5 . . ?
H53B C53 H53C 109.5 . . ?
C49 C54 H54A 109.5 . . ?
C49 C54 H54B 109.5 . . ?
C49 C54 H54C 109.5 . . ?
H54A C54 H54B 109.5 . . ?
H54A C54 H54C 109.5 . . ?
H54B C54 H54C 109.5 . . ?

loop_
_geom_bond_atom_site_label_1
_geom_bond_atom_site_label_2
_geom_bond_distance
_geom_bond_site_symmetry_2
_geom_bond_publ_flag
Cl1 C1 1.741(2) . ?
O1 C7 1.218(2) . ?
O2 N2 1.4114(18) . ?
O2 C10 1.479(2) . ?
N1 C4 1.419(3) . ?
N1 C7 1.387(2) . ?
N1 C10 1.450(2) . ?
N2 C12 1.281(2) . ?
C1 C2 1.377(3) . ?
C1 C6 1.379(3) . ?
C2 H2 0.9300 . ?
C2 C3 1.385(3) . ?
C3 H3 0.9300 . ?
C3 C4 1.393(3) . ?
C4 C5 1.390(3) . ?
C5 H5 0.9300 . ?
C5 C6 1.386(3) . ?
C6 H6 0.9300 . ?
C7 C8 1.496(3) . ?
C8 C9 1.325(3) . ?
C8 C13 1.469(3) . ?
C9 H9 0.9300 . ?
C9 C10 1.489(3) . ?
C10 C11 1.525(3) . ?
C11 H11A 0.9700 . ?
C11 H11B 0.9700 . ?
C11 C12 1.500(2) . ?
C12 C19 1.482(2) . ?
C13 C14 1.397(3) . ?
C13 C18 1.388(3) . ?
C14 H14 0.9300 . ?
C14 C15 1.369(4) . ?
C15 H15 0.9300 . ?
C15 C16 1.376(5) . ?
C16 H16 0.9300 . ?
C16 C17 1.370(5) . ?
C17 H17 0.9300 . ?
C17 C18 1.395(4) . ?
C18 H18 0.9300 . ?
C19 C20 1.404(3) . ?
C19 C24 1.397(3) . ?
C20 C21 1.394(3) . ?
C20 C26 1.509(3) . ?
C21 H21 0.9300 . ?
C21 C22 1.390(3) . ?
C22 C23 1.381(3) . ?
C22 C27 1.515(3) . ?
C23 H23 0.9300 . ?
C23 C24 1.393(3) . ?
C24 C25 1.506(3) . ?
C25 H25A 0.9600 . ?
C25 H25B 0.9600 . ?
C25 H25C 0.9600 . ?
C26 H26A 0.9600 . ?
C26 H26B 0.9600 . ?
C26 H26C 0.9600 . ?
C27 H27A 0.9600 . ?
C27 H27B 0.9600 . ?
C27 H27C 0.9600 . ?
Cl2 C41 1.742(2) . ?
O3 N3 1.4271(19) . ?
O3 C37 1.464(2) . ?
O4 C35 1.215(2) . ?
N3 C45 1.277(2) . ?
N4 C35 1.385(2) . ?
N4 C37 1.455(2) . ?
N4 C38 1.426(2) . ?
C28 H28 0.9300 . ?
C28 C29 1.385(3) . ?
C28 C33 1.397(3) . ?
C29 H29 0.9300 . ?
C29 C30 1.381(3) . ?
C30 H30 0.9300 . ?
C30 C31 1.383(3) . ?
C31 H31 0.9300 . ?
C31 C32 1.379(3) . ?
C32 H32 0.9300 . ?
C32 C33 1.395(3) . ?
C33 C34 1.471(3) . ?
C34 C35 1.501(3) . ?
C34 C36 1.326(3) . ?
C36 H36 0.9300 . ?
C36 C37 1.494(3) . ?
C37 C44 1.526(2) . ?
C38 C39 1.388(3) . ?
C38 C43 1.390(3) . ?
C39 H39 0.9300 . ?
C39 C40 1.383(3) . ?
C40 H40 0.9300 . ?
C40 C41 1.382(3) . ?
C41 C42 1.378(3) . ?
C42 H42 0.9300 . ?
C42 C43 1.382(3) . ?
C43 H43 0.9300 . ?
C44 H44A 0.9700 . ?
C44 H44B 0.9700 . ?
C44 C45 1.493(2) . ?
C45 C46 1.479(2) . ?
C46 C47 1.407(2) . ?
C46 C51 1.400(2) . ?
C47 C48 1.393(3) . ?
C47 C53 1.507(2) . ?
C48 H48 0.9300 . ?
C48 C49 1.387(3) . ?
C49 C50 1.389(3) . ?
C49 C54 1.509(3) . ?
C50 H50 0.9300 . ?
C50 C51 1.393(3) . ?
C51 C52 1.510(3) . ?
C52 H52A 0.9600 . ?
C52 H52B 0.9600 . ?
C52 H52C 0.9600 . ?
C53 H53A 0.9600 . ?
C53 H53B 0.9600 . ?
C53 H53C 0.9600 . ?
C54 H54A 0.9600 . ?
C54 H54B 0.9600 . ?
C54 H54C 0.9600 . ?

loop_
_geom_torsion_atom_site_label_1
_geom_torsion_atom_site_label_2
_geom_torsion_atom_site_label_3
_geom_torsion_atom_site_label_4
_geom_torsion
_geom_torsion_site_symmetry_1
_geom_torsion_site_symmetry_2
_geom_torsion_site_symmetry_3
_geom_torsion_site_symmetry_4
_geom_torsion_publ_flag
Cl1 C1 C2 C3 178.11(17) . . . . ?
Cl1 C1 C6 C5 -179.82(18) . . . . ?
O1 C7 C8 C9 177.6(2) . . . . ?
O1 C7 C8 C13 -4.5(3) . . . . ?
O2 N2 C12 C11 0.8(2) . . . . ?
O2 N2 C12 C19 -178.73(15) . . . . ?
O2 C10 C11 C12 10.50(18) . . . . ?
N1 C4 C5 C6 178.34(19) . . . . ?
N1 C7 C8 C9 -2.0(2) . . . . ?
N1 C7 C8 C13 175.89(16) . . . . ?
N1 C10 C11 C12 131.52(15) . . . . ?
N2 O2 C10 N1 -136.20(15) . . . . ?
N2 O2 C10 C9 113.02(15) . . . . ?
N2 O2 C10 C11 -10.91(18) . . . . ?
N2 C12 C19 C20 95.8(2) . . . . ?
N2 C12 C19 C24 -79.0(2) . . . . ?
C1 C2 C3 C4 1.8(3) . . . . ?
C2 C1 C6 C5 -0.7(4) . . . . ?
C2 C3 C4 N1 179.92(18) . . . . ?
C2 C3 C4 C5 -0.9(3) . . . . ?
C3 C4 C5 C6 -0.8(3) . . . . ?
C4 N1 C7 O1 1.0(3) . . . . ?
C4 N1 C7 C8 -179.41(16) . . . . ?
C4 N1 C10 O2 69.3(2) . . . . ?
C4 N1 C10 C9 -178.29(16) . . . . ?
C4 N1 C10 C11 -48.7(2) . . . . ?
C4 C5 C6 C1 1.6(3) . . . . ?
C6 C1 C2 C3 -1.1(3) . . . . ?
C7 N1 C4 C3 145.81(19) . . . . ?
C7 N1 C4 C5 -33.3(3) . . . . ?
C7 N1 C10 O2 -109.16(16) . . . . ?
C7 N1 C10 C9 3.25(19) . . . . ?
C7 N1 C10 C11 132.85(16) . . . . ?
C7 C8 C9 C10 4.2(2) . . . . ?
C7 C8 C13 C14 159.66(19) . . . . ?
C7 C8 C13 C18 -23.8(3) . . . . ?
C8 C9 C10 O2 110.64(17) . . . . ?
C8 C9 C10 N1 -4.7(2) . . . . ?
C8 C9 C10 C11 -133.89(17) . . . . ?
C8 C13 C14 C15 174.3(2) . . . . ?
C8 C13 C18 C17 -174.48(19) . . . . ?
C9 C8 C13 C14 -22.8(3) . . . . ?
C9 C8 C13 C18 153.7(2) . . . . ?
C9 C10 C11 C12 -105.82(17) . . . . ?
C10 O2 N2 C12 6.70(19) . . . . ?
C10 N1 C4 C3 -32.4(3) . . . . ?
C10 N1 C4 C5 148.45(19) . . . . ?
C10 N1 C7 O1 179.38(18) . . . . ?
C10 N1 C7 C8 -0.97(19) . . . . ?
C10 C11 C12 N2 -7.5(2) . . . . ?
C10 C11 C12 C19 171.99(17) . . . . ?
C11 C12 C19 C20 -83.6(2) . . . . ?
C11 C12 C19 C24 101.6(2) . . . . ?
C12 C19 C20 C21 -174.60(17) . . . . ?
C12 C19 C20 C26 2.2(3) . . . . ?
C12 C19 C24 C23 173.41(16) . . . . ?
C12 C19 C24 C25 -5.8(3) . . . . ?
C13 C8 C9 C10 -173.64(17) . . . . ?
C13 C14 C15 C16 1.0(4) . . . . ?
C14 C13 C18 C17 2.1(3) . . . . ?
C14 C15 C16 C17 0.6(4) . . . . ?
C15 C16 C17 C18 -0.8(4) . . . . ?
C16 C17 C18 C13 -0.6(4) . . . . ?
C18 C13 C14 C15 -2.3(3) . . . . ?
C19 C20 C21 C22 1.2(3) . . . . ?
C20 C19 C24 C23 -1.3(3) . . . . ?
C20 C19 C24 C25 179.45(18) . . . . ?
C20 C21 C22 C23 -1.5(3) . . . . ?
C20 C21 C22 C27 179.0(2) . . . . ?
C21 C22 C23 C24 0.3(3) . . . . ?
C22 C23 C24 C19 1.1(3) . . . . ?
C22 C23 C24 C25 -179.71(19) . . . . ?
C24 C19 C20 C21 0.2(3) . . . . ?
C24 C19 C20 C26 177.07(18) . . . . ?
C26 C20 C21 C22 -175.6(2) . . . . ?
C27 C22 C23 C24 179.8(2) . . . . ?
Cl2 C41 C42 C43 -177.37(16) . . . . ?
O3 N3 C45 C44 -1.0(2) . . . . ?
O3 N3 C45 C46 175.48(14) . . . . ?
O3 C37 C44 C45 -10.60(17) . . . . ?
N3 O3 C37 N4 135.48(14) . . . . ?
N3 O3 C37 C36 -112.06(16) . . . . ?
N3 O3 C37 C44 10.89(18) . . . . ?
N3 C45 C46 C47 -85.0(2) . . . . ?
N3 C45 C46 C51 98.0(2) . . . . ?
N4 C37 C44 C45 -132.53(15) . . . . ?
N4 C38 C39 C40 -179.35(17) . . . . ?
N4 C38 C43 C42 -178.55(17) . . . . ?
C28 C29 C30 C31 -0.2(3) . . . . ?
C28 C33 C34 C35 31.6(3) . . . . ?
C28 C33 C34 C36 -150.9(2) . . . . ?
C29 C28 C33 C32 -0.7(3) . . . . ?
C29 C28 C33 C34 178.88(19) . . . . ?
C29 C30 C31 C32 0.1(3) . . . . ?
C30 C31 C32 C33 -0.3(3) . . . . ?
C31 C32 C33 C28 0.6(3) . . . . ?
C31 C32 C33 C34 -178.94(19) . . . . ?
C32 C33 C34 C35 -148.87(19) . . . . ?
C32 C33 C34 C36 28.7(3) . . . . ?
C33 C28 C29 C30 0.4(3) . . . . ?
C33 C34 C35 O4 -1.7(3) . . . . ?
C33 C34 C35 N4 178.11(16) . . . . ?
C33 C34 C36 C37 -177.06(17) . . . . ?
C34 C36 C37 O3 -119.29(17) . . . . ?
C34 C36 C37 N4 -1.4(2) . . . . ?
C34 C36 C37 C44 124.00(18) . . . . ?
C35 N4 C37 O3 118.25(16) . . . . ?
C35 N4 C37 C36 1.43(19) . . . . ?
C35 N4 C37 C44 -123.51(16) . . . . ?
C35 N4 C38 C39 31.3(3) . . . . ?
C35 N4 C38 C43 -149.94(18) . . . . ?
C35 C34 C36 C37 0.8(2) . . . . ?
C36 C34 C35 O4 -179.7(2) . . . . ?
C36 C34 C35 N4 0.1(2) . . . . ?
C36 C37 C44 C45 109.04(16) . . . . ?
C37 O3 N3 C45 -6.57(19) . . . . ?
C37 N4 C35 O4 178.80(18) . . . . ?
C37 N4 C35 C34 -1.0(2) . . . . ?
C37 N4 C38 C39 -137.73(18) . . . . ?
C37 N4 C38 C43 41.0(2) . . . . ?
C37 C44 C45 N3 7.6(2) . . . . ?
C37 C44 C45 C46 -168.78(16) . . . . ?
C38 N4 C35 O4 8.6(3) . . . . ?
C38 N4 C35 C34 -171.25(15) . . . . ?
C38 N4 C37 O3 -71.4(2) . . . . ?
C38 N4 C37 C36 171.80(15) . . . . ?
C38 N4 C37 C44 46.9(2) . . . . ?
C38 C39 C40 C41 -2.0(3) . . . . ?
C39 C38 C43 C42 0.2(3) . . . . ?
C39 C40 C41 Cl2 179.47(15) . . . . ?
C39 C40 C41 C42 -0.1(3) . . . . ?
C40 C41 C42 C43 2.2(3) . . . . ?
C41 C42 C43 C38 -2.3(3) . . . . ?
C43 C38 C39 C40 1.9(3) . . . . ?
C44 C45 C46 C47 91.2(2) . . . . ?
C44 C45 C46 C51 -85.8(2) . . . . ?
C45 C46 C47 C48 178.22(15) . . . . ?
C45 C46 C47 C53 -4.0(2) . . . . ?
C45 C46 C51 C50 179.61(15) . . . . ?
C45 C46 C51 C52 -1.9(3) . . . . ?
C46 C47 C48 C49 3.0(3) . . . . ?
C47 C46 C51 C50 2.7(2) . . . . ?
C47 C46 C51 C52 -178.79(17) . . . . ?
C47 C48 C49 C50 0.9(3) . . . . ?
C47 C48 C49 C54 -177.84(17) . . . . ?
C48 C49 C50 C51 -3.1(3) . . . . ?
C49 C50 C51 C46 1.3(3) . . . . ?
C49 C50 C51 C52 -177.21(18) . . . . ?
C51 C46 C47 C48 -4.8(2) . . . . ?
C51 C46 C47 C53 173.00(16) . . . . ?
C53 C47 C48 C49 -174.87(16) . . . . ?
C54 C49 C50 C51 175.61(18) . . . . ?
